data_4313034
loop_
_publ_author_name
'Karl M. Kadish'
'Li-Lun Wang'
'Antoine Thuriere'
'Eric Van Caemelbecke'
'John L. Bear'

_publ_section_title
;
 Factors Affecting the Electrochemical and Spectroelectrochemical
 Properties of Diruthenium(III,II) Complexes Containing Four Identical
 Unsymmetrical Bridging Ligands
;
_journal_name_full 'Inorganic Chemistry'
_journal_page_first 834
_journal_page_last 843
_journal_paper_doi 10.1021/ic020590x
_journal_volume 42
_journal_year 2003
_chemical_formula_sum 'C44 H24 Cl F12 N8 Ru2'
_chemical_formula_weight 1130.30
_chemical_name_systematic
; 
 ? 
;
_space_group_IT_number 15
_symmetry_cell_setting monoclinic
_symmetry_space_group_name_Hall '-C 2yc'
_symmetry_space_group_name_H-M 'C 1 2/c 1'
_atom_sites_solution_hydrogens geom
_atom_sites_solution_primary direct
_atom_sites_solution_secondary difmap
_audit_creation_method SHELXL-97
_cell_angle_alpha 90.00
_cell_angle_beta 103.666(1)
_cell_angle_gamma 90.00
_cell_formula_units_Z 8
_cell_length_a 22.9789(12)
_cell_length_b 9.7169(5)
_cell_length_c 38.3705(21)
_cell_measurement_reflns_used 6316
_cell_measurement_temperature 223(2)
_cell_measurement_theta_max 23.51
_cell_measurement_theta_min 1.82
_cell_volume 8325.0(8)
_computing_cell_refinement 'Bruker SAINT software (Bruker, 1999)'
_computing_data_collection 'Siemens SMART software (Siemens, 1996)'
_computing_data_reduction 'Bruker SAINT software (Bruker, 1999)'
_computing_structure_refinement 'SHELXL-97 (Sheldrick, 1997)'
_computing_structure_solution 'SHELXS-97 (Sheldrick, 1997)'
_diffrn_ambient_temperature 223(2)
_diffrn_detector_area_resol_mean 1K
_diffrn_measured_fraction_theta_full 0.995
_diffrn_measured_fraction_theta_max 0.995
_diffrn_measurement_device_type 'Siemens SMART CCD'
_diffrn_measurement_method CCD
_diffrn_radiation_monochromator graphite
_diffrn_radiation_source 'fine-focus sealed tube'
_diffrn_radiation_type MoK\a
_diffrn_radiation_wavelength 0.71073
_diffrn_reflns_av_R_equivalents 0.0261
_diffrn_reflns_av_sigmaI/netI 0.0142
_diffrn_reflns_limit_h_max 24
_diffrn_reflns_limit_h_min -25
_diffrn_reflns_limit_k_max 10
_diffrn_reflns_limit_k_min 0
_diffrn_reflns_limit_l_max 43
_diffrn_reflns_limit_l_min 0
_diffrn_reflns_number 19219
_diffrn_reflns_theta_full 23.51
_diffrn_reflns_theta_max 23.51
_diffrn_reflns_theta_min 1.82
_diffrn_standards_decay_% 0.0
_exptl_absorpt_coefficient_mu 0.889
_exptl_absorpt_correction_T_max 0.9083
_exptl_absorpt_correction_T_min 0.7282
_exptl_absorpt_correction_type empirical
_exptl_crystal_colour 'Very dark green'
_exptl_crystal_density_diffrn 1.804
_exptl_crystal_density_method 'not measured'
_exptl_crystal_description 'Flat column'
_exptl_crystal_F_000 4456
_exptl_crystal_size_max 0.40
_exptl_crystal_size_mid 0.35
_exptl_crystal_size_min 0.08
_refine_diff_density_max 0.426
_refine_diff_density_min -0.390
_refine_diff_density_rms 0.059
_refine_ls_extinction_coef 0.000040(8)
_refine_ls_extinction_expression Fc^*^=kFc[1+0.001xFc^2^\l^3^/sin(2\q)]^-1/4^
_refine_ls_extinction_method SHELXL
_refine_ls_goodness_of_fit_ref 1.167
_refine_ls_hydrogen_treatment mixed
_refine_ls_matrix_type full
_refine_ls_number_parameters 605
_refine_ls_number_reflns 6115
_refine_ls_number_restraints 0
_refine_ls_restrained_S_all 1.167
_refine_ls_R_factor_all 0.0307
_refine_ls_R_factor_gt 0.0235
_refine_ls_shift/su_max 0.012
_refine_ls_shift/su_mean 0.002
_refine_ls_structure_factor_coef Fsqd
_refine_ls_weighting_details 'calc w=1/[\s^2^(Fo^2^)+(0.0229P)^2^+22.6862P] where P=(Fo^2^+2Fc^2^)/3'
_refine_ls_weighting_scheme calc
_refine_ls_wR_factor_gt 0.0567
_refine_ls_wR_factor_ref 0.0615
_reflns_number_gt 5251
_reflns_number_total 6533
_reflns_threshold_expression >4sigma(I)
_cod_data_source_file ic020590x_2.cif
_cod_data_source_block k688
_cod_depositor_comments
;
The following automatic conversions were performed:

'_symmetry_cell_setting' value 'Monoclinic' changed to 'monoclinic'
according to the built-in table from CIF Core dictionary named
'cif_core.dic' version 2.4.1 from
2010-06-29.

'_exptl_absorpt_correction_type' value 'Empirical'
changed to 'empirical' according to the built-in table from CIF Core
dictionary named 'cif_core.dic' version 2.4.1 from 2010-06-29.

Automatic conversion script
Id: cif_fix_values 1646 2011-03-28 12:23:43Z adriana 
;
_cod_original_formula_sum 'C44 H24 N8 Cl F12 Ru2'
_cod_database_code 4313034

loop_
_symmetry_equiv_pos_as_xyz
'x, y, z'
'-x, y, -z+1/2'
'x+1/2, y+1/2, z'
'-x+1/2, y+1/2, -z+1/2'
'-x, -y, -z'
'x, -y, z-1/2'
'-x+1/2, -y+1/2, -z'
'x+1/2, -y+1/2, z-1/2'

loop_
_atom_site_label
_atom_site_type_symbol
_atom_site_fract_x
_atom_site_fract_y
_atom_site_fract_z
_atom_site_U_iso_or_equiv
_atom_site_adp_type
_atom_site_occupancy
_atom_site_symmetry_multiplicity
_atom_site_calc_flag
_atom_site_refinement_flags
_atom_site_disorder_assembly
_atom_site_disorder_group
Ru1 Ru 0.400811(11) 0.32807(2) 0.379242(6) 0.02079(8) Uani 1 1 d . . .
Ru2 Ru 0.405618(10) 0.55702(2) 0.366729(6) 0.01967(8) Uani 1 1 d . . .
Cl1 Cl 0.38811(4) 0.08231(8) 0.39073(2) 0.03265(19) Uani 1 1 d . . .
F1 F 0.56553(9) 0.6154(2) 0.35538(6) 0.0452(5) Uani 1 1 d . . .
F2 F 0.63251(11) 1.0313(2) 0.41226(7) 0.0641(7) Uani 1 1 d . . .
F3 F 0.49043(10) 0.7683(3) 0.45176(6) 0.0564(6) Uani 1 1 d . . .
F4 F 0.38999(9) 0.42180(19) 0.25169(5) 0.0412(5) Uani 1 1 d . . .
F5 F 0.40583(11) 0.8651(2) 0.20688(6) 0.0602(6) Uani 1 1 d . . .
F6 F 0.45991(9) 0.78663(19) 0.33055(5) 0.0382(5) Uani 1 1 d . . .
F7 F 0.33740(9) 0.82423(19) 0.32255(6) 0.0449(5) Uani 1 1 d . . .
F8 F 0.15783(9) 0.9580(2) 0.35033(6) 0.0503(6) Uani 1 1 d . . .
F9 F 0.21105(9) 0.49296(19) 0.35479(6) 0.0427(5) Uani 1 1 d . . .
F10 F 0.24227(8) 0.22475(19) 0.37394(5) 0.0376(5) Uani 1 1 d . . .
F11 F 0.22560(11) -0.0054(2) 0.47826(6) 0.0566(6) Uani 1 1 d . . .
F12 F 0.37821(9) 0.3189(2) 0.48320(5) 0.0451(5) Uani 1 1 d . . .
N1 N 0.47353(11) 0.3512(3) 0.42314(7) 0.0254(6) Uani 1 1 d . . .
N2 N 0.48912(11) 0.5651(3) 0.40036(7) 0.0265(6) Uani 1 1 d . . .
N3 N 0.46077(11) 0.2902(3) 0.34688(6) 0.0245(6) Uani 1 1 d . . .
N4 N 0.43776(11) 0.5076(3) 0.32291(6) 0.0232(6) Uani 1 1 d . . .
N5 N 0.33340(11) 0.3158(2) 0.33120(7) 0.0241(6) Uani 1 1 d . . .
N6 N 0.31921(11) 0.5500(3) 0.33570(7) 0.0241(6) Uani 1 1 d . . .
N7 N 0.36557(11) 0.6087(2) 0.40712(6) 0.0225(5) Uani 1 1 d . . .
N8 N 0.34069(11) 0.3796(2) 0.41077(7) 0.0237(6) Uani 1 1 d . . .
C1 C 0.49005(15) 0.2509(3) 0.44827(8) 0.0324(8) Uani 1 1 d . . .
H1 H 0.4650 0.1737 0.4472 0.039 Uiso 1 1 calc R . .
C2 C 0.54111(17) 0.2567(4) 0.47498(9) 0.0403(9) Uani 1 1 d . . .
H2 H 0.5510 0.1853 0.4919 0.048 Uiso 1 1 calc R . .
C3 C 0.57805(17) 0.3703(4) 0.47665(10) 0.0474(10) Uani 1 1 d . . .
H3 H 0.6137 0.3763 0.4946 0.057 Uiso 1 1 calc R . .
C4 C 0.56245(16) 0.4735(4) 0.45206(10) 0.0417(9) Uani 1 1 d . . .
H4 H 0.5876 0.5504 0.4530 0.050 Uiso 1 1 calc R . .
C5 C 0.50877(14) 0.4652(3) 0.42525(8) 0.0271(7) Uani 1 1 d . . .
C6 C 0.52514(13) 0.6856(3) 0.40329(8) 0.0249(7) Uani 1 1 d . . .
C7 C 0.56386(14) 0.7098(3) 0.38094(9) 0.0292(7) Uani 1 1 d . . .
C8 C 0.60001(14) 0.8236(4) 0.38314(9) 0.0369(8) Uani 1 1 d . . .
H8 H 0.6255 0.8361 0.3675 0.044 Uiso 1 1 calc R . .
C9 C 0.59718(16) 0.9179(3) 0.40912(10) 0.0390(9) Uani 1 1 d . . .
C10 C 0.56046(16) 0.9035(4) 0.43205(10) 0.0425(9) Uani 1 1 d . . .
H10 H 0.5591 0.9703 0.4495 0.051 Uiso 1 1 calc R . .
C11 C 0.52530(15) 0.7868(4) 0.42856(9) 0.0349(8) Uani 1 1 d . . .
C12 C 0.49066(14) 0.1691(3) 0.34821(9) 0.0304(7) Uani 1 1 d . . .
H12 H 0.4866 0.1041 0.3656 0.036 Uiso 1 1 calc R . .
C13 C 0.52631(15) 0.1367(3) 0.32554(9) 0.0341(8) Uani 1 1 d . . .
H13 H 0.5452 0.0504 0.3268 0.041 Uiso 1 1 calc R . .
C14 C 0.53386(14) 0.2348(4) 0.30056(9) 0.0337(8) Uani 1 1 d . . .
H14 H 0.5582 0.2155 0.2846 0.040 Uiso 1 1 calc R . .
C15 C 0.50583(14) 0.3592(3) 0.29926(8) 0.0300(7) Uani 1 1 d . . .
H15 H 0.5117 0.4264 0.2828 0.036 Uiso 1 1 calc R . .
C16 C 0.46785(13) 0.3871(3) 0.32262(8) 0.0238(7) Uani 1 1 d . . .
C17 C 0.42942(13) 0.5964(3) 0.29293(8) 0.0235(7) Uani 1 1 d . . .
C18 C 0.40590(14) 0.5547(3) 0.25770(9) 0.0297(7) Uani 1 1 d . . .
C19 C 0.39859(15) 0.6412(4) 0.22840(9) 0.0368(8) Uani 1 1 d . . .
H19 H 0.3843 0.6084 0.2049 0.044 Uiso 1 1 calc R . .
C20 C 0.41308(15) 0.7762(4) 0.23514(9) 0.0379(9) Uani 1 1 d . . .
C21 C 0.43343(14) 0.8290(4) 0.26893(9) 0.0355(8) Uani 1 1 d . . .
H21 H 0.4418 0.9232 0.2728 0.043 Uiso 1 1 calc R . .
C22 C 0.44102(13) 0.7369(3) 0.29702(8) 0.0277(7) Uani 1 1 d . . .
C23 C 0.32232(16) 0.1973(3) 0.31239(9) 0.0329(8) Uani 1 1 d . . .
H23 H 0.3471 0.1210 0.3202 0.039 Uiso 1 1 calc R . .
C24 C 0.27654(17) 0.1838(4) 0.28246(9) 0.0412(9) Uani 1 1 d . . .
H24 H 0.2703 0.1001 0.2698 0.049 Uiso 1 1 calc R . .
C25 C 0.23954(16) 0.2961(4) 0.27112(9) 0.0405(9) Uani 1 1 d . . .
H25 H 0.2072 0.2886 0.2510 0.049 Uiso 1 1 calc R . .
C26 C 0.25051(15) 0.4167(4) 0.28932(9) 0.0330(8) Uani 1 1 d . . .
H26 H 0.2250 0.4925 0.2822 0.040 Uiso 1 1 calc R . .
C27 C 0.30038(14) 0.4283(3) 0.31902(8) 0.0263(7) Uani 1 1 d . . .
C28 C 0.27627(13) 0.6511(3) 0.33737(8) 0.0247(7) Uani 1 1 d . . .
C29 C 0.28596(14) 0.7900(3) 0.33196(9) 0.0302(7) Uani 1 1 d . . .
C30 C 0.24808(15) 0.8947(3) 0.33621(9) 0.0355(8) Uani 1 1 d . . .
H30 H 0.2569 0.9872 0.3325 0.043 Uiso 1 1 calc R . .
C31 C 0.19688(15) 0.8577(3) 0.34610(9) 0.0349(8) Uani 1 1 d . . .
C32 C 0.18294(14) 0.7246(4) 0.35233(9) 0.0356(8) Uani 1 1 d . . .
H32 H 0.1476 0.7022 0.3593 0.043 Uiso 1 1 calc R . .
C33 C 0.22317(14) 0.6249(3) 0.34785(9) 0.0304(8) Uani 1 1 d . . .
C34 C 0.36044(15) 0.7436(3) 0.41536(8) 0.0299(7) Uani 1 1 d . . .
H34 H 0.3839 0.8084 0.4067 0.036 Uiso 1 1 calc R . .
C35 C 0.32310(16) 0.7892(3) 0.43559(9) 0.0351(8) Uani 1 1 d . . .
H35 H 0.3211 0.8832 0.4410 0.042 Uiso 1 1 calc R . .
C36 C 0.28794(15) 0.6928(3) 0.44797(9) 0.0351(8) Uani 1 1 d . . .
H36 H 0.2610 0.7216 0.4615 0.042 Uiso 1 1 calc R . .
C37 C 0.29259(14) 0.5559(3) 0.44041(8) 0.0298(7) Uani 1 1 d . . .
H37 H 0.2687 0.4912 0.4488 0.036 Uiso 1 1 calc R . .
C38 C 0.33300(13) 0.5112(3) 0.42012(8) 0.0235(7) Uani 1 1 d . . .
C39 C 0.31170(14) 0.2790(3) 0.42772(8) 0.0251(7) Uani 1 1 d . . .
C40 C 0.26248(14) 0.2039(3) 0.40947(8) 0.0282(7) Uani 1 1 d . . .
C41 C 0.23270(15) 0.1091(3) 0.42555(9) 0.0331(8) Uani 1 1 d . . .
H41 H 0.1992 0.0609 0.4123 0.040 Uiso 1 1 calc R . .
C42 C 0.25391(16) 0.0882(3) 0.46164(10) 0.0372(9) Uani 1 1 d . . .
C43 C 0.30287(16) 0.1551(3) 0.48186(9) 0.0360(8) Uani 1 1 d . . .
H43 H 0.3169 0.1380 0.5065 0.043 Uiso 1 1 calc R . .
C44 C 0.33055(15) 0.2494(3) 0.46398(9) 0.0317(8) Uani 1 1 d . . .

loop_
_atom_site_aniso_label
_atom_site_aniso_U_11
_atom_site_aniso_U_22
_atom_site_aniso_U_33
_atom_site_aniso_U_23
_atom_site_aniso_U_13
_atom_site_aniso_U_12
Ru1 0.02732(14) 0.01644(13) 0.02049(14) 0.00074(10) 0.00939(10) -0.00089(10)
Ru2 0.02411(14) 0.01763(13) 0.01844(14) 0.00079(10) 0.00739(10) -0.00129(10)
Cl1 0.0460(5) 0.0175(4) 0.0380(5) 0.0021(3) 0.0170(4) -0.0013(3)
F1 0.0389(11) 0.0514(13) 0.0521(13) -0.0176(11) 0.0242(10) -0.0024(10)
F2 0.0683(16) 0.0486(14) 0.0761(17) -0.0064(12) 0.0184(13) -0.0337(12)
F3 0.0613(14) 0.0737(16) 0.0444(13) -0.0261(12) 0.0327(11) -0.0273(12)
F4 0.0526(13) 0.0334(11) 0.0341(11) -0.0058(9) 0.0032(9) -0.0016(9)
F5 0.0759(16) 0.0642(15) 0.0405(13) 0.0309(12) 0.0140(12) 0.0027(13)
F6 0.0486(12) 0.0290(10) 0.0321(11) -0.0004(9) 0.0001(9) -0.0024(9)
F7 0.0436(12) 0.0299(11) 0.0705(15) 0.0002(10) 0.0320(11) -0.0072(9)
F8 0.0415(12) 0.0423(12) 0.0679(15) 0.0032(11) 0.0147(11) 0.0181(10)
F9 0.0432(12) 0.0299(11) 0.0618(14) 0.0081(10) 0.0261(10) -0.0044(9)
F10 0.0426(11) 0.0380(11) 0.0312(11) 0.0032(9) 0.0064(9) -0.0104(9)
F11 0.0758(16) 0.0464(13) 0.0602(15) 0.0134(11) 0.0414(13) -0.0141(12)
F12 0.0540(13) 0.0504(13) 0.0285(11) -0.0001(9) 0.0049(9) -0.0125(10)
N1 0.0304(14) 0.0244(14) 0.0225(14) 0.0028(11) 0.0084(11) 0.0025(11)
N2 0.0286(14) 0.0270(15) 0.0237(14) 0.0020(11) 0.0059(11) -0.0019(11)
N3 0.0301(14) 0.0227(14) 0.0222(13) 0.0006(11) 0.0095(11) 0.0025(11)
N4 0.0273(14) 0.0232(13) 0.0203(13) 0.0014(11) 0.0083(11) -0.0019(11)
N5 0.0300(14) 0.0211(14) 0.0240(14) -0.0027(11) 0.0117(11) -0.0052(11)
N6 0.0253(14) 0.0254(14) 0.0223(14) 0.0010(11) 0.0070(11) -0.0010(11)
N7 0.0294(14) 0.0180(13) 0.0201(13) -0.0003(11) 0.0060(11) 0.0012(11)
N8 0.0309(14) 0.0190(14) 0.0237(14) 0.0022(11) 0.0117(11) -0.0011(11)
C1 0.043(2) 0.0265(18) 0.0287(18) 0.0050(15) 0.0112(16) 0.0030(15)
C2 0.054(2) 0.038(2) 0.0254(19) 0.0071(16) 0.0022(17) 0.0085(18)
C3 0.048(2) 0.046(2) 0.039(2) 0.0027(18) -0.0087(18) 0.0039(19)
C4 0.039(2) 0.038(2) 0.042(2) 0.0031(17) -0.0039(17) -0.0062(17)
C5 0.0306(18) 0.0290(18) 0.0217(17) 0.0001(14) 0.0066(14) 0.0021(14)
C6 0.0247(16) 0.0241(17) 0.0241(17) 0.0020(13) 0.0025(13) -0.0022(13)
C7 0.0265(17) 0.0316(18) 0.0295(18) -0.0027(15) 0.0064(14) 0.0033(14)
C8 0.0270(18) 0.046(2) 0.039(2) 0.0064(17) 0.0108(15) -0.0077(16)
C9 0.037(2) 0.0278(19) 0.049(2) 0.0037(17) 0.0048(17) -0.0118(15)
C10 0.045(2) 0.034(2) 0.048(2) -0.0138(17) 0.0097(18) -0.0080(17)
C11 0.0338(19) 0.040(2) 0.0327(19) -0.0068(16) 0.0111(15) -0.0053(16)
C12 0.0346(18) 0.0228(17) 0.0352(19) 0.0019(14) 0.0113(15) 0.0021(14)
C13 0.0352(19) 0.0301(18) 0.038(2) -0.0038(16) 0.0115(16) 0.0076(15)
C14 0.0315(18) 0.041(2) 0.0321(19) -0.0023(16) 0.0152(15) 0.0071(16)
C15 0.0300(18) 0.0370(19) 0.0261(17) 0.0035(15) 0.0129(14) 0.0026(15)
C16 0.0241(16) 0.0253(17) 0.0208(16) -0.0011(13) 0.0030(13) -0.0010(13)
C17 0.0211(16) 0.0278(17) 0.0233(17) 0.0048(13) 0.0088(13) 0.0007(13)
C18 0.0315(18) 0.0318(19) 0.0271(18) 0.0006(15) 0.0092(14) 0.0026(14)
C19 0.0369(19) 0.048(2) 0.0242(18) 0.0033(16) 0.0047(15) 0.0065(17)
C20 0.0361(19) 0.047(2) 0.032(2) 0.0196(17) 0.0117(16) 0.0050(17)
C21 0.0323(18) 0.0306(19) 0.045(2) 0.0095(16) 0.0110(16) -0.0033(15)
C22 0.0226(16) 0.0327(18) 0.0275(18) 0.0022(15) 0.0053(13) -0.0032(14)
C23 0.046(2) 0.0251(18) 0.0308(19) -0.0025(15) 0.0149(16) -0.0047(15)
C24 0.058(2) 0.037(2) 0.0282(19) -0.0103(16) 0.0110(18) -0.0144(18)
C25 0.043(2) 0.049(2) 0.0277(19) -0.0020(17) 0.0044(16) -0.0144(18)
C26 0.0349(19) 0.038(2) 0.0246(17) 0.0042(15) 0.0050(15) -0.0043(15)
C27 0.0287(17) 0.0284(18) 0.0245(17) 0.0019(14) 0.0118(14) -0.0044(14)
C28 0.0262(16) 0.0280(17) 0.0188(16) 0.0026(13) 0.0031(13) 0.0016(13)
C29 0.0268(17) 0.0322(18) 0.0330(18) 0.0018(15) 0.0099(14) -0.0043(14)
C30 0.039(2) 0.0233(17) 0.044(2) 0.0060(16) 0.0105(17) 0.0023(15)
C31 0.0324(19) 0.033(2) 0.037(2) 0.0038(16) 0.0044(15) 0.0138(16)
C32 0.0227(17) 0.041(2) 0.043(2) 0.0020(17) 0.0086(15) 0.0005(15)
C33 0.0293(18) 0.0273(18) 0.0342(19) 0.0057(15) 0.0069(15) -0.0028(14)
C34 0.0388(19) 0.0239(17) 0.0268(17) 0.0002(14) 0.0071(15) -0.0013(14)
C35 0.050(2) 0.0212(17) 0.038(2) -0.0015(15) 0.0167(17) 0.0088(15)
C36 0.042(2) 0.035(2) 0.0319(19) -0.0030(16) 0.0142(16) 0.0117(16)
C37 0.0340(18) 0.0317(18) 0.0269(18) 0.0039(14) 0.0136(14) 0.0003(15)
C38 0.0271(17) 0.0236(17) 0.0203(16) 0.0008(13) 0.0067(13) 0.0011(13)
C39 0.0310(17) 0.0210(16) 0.0274(17) 0.0022(13) 0.0152(14) 0.0018(13)
C40 0.0357(18) 0.0262(17) 0.0260(18) 0.0021(14) 0.0139(14) 0.0021(14)
C41 0.0337(19) 0.0276(18) 0.042(2) 0.0015(16) 0.0171(16) -0.0034(15)
C42 0.049(2) 0.0249(18) 0.048(2) 0.0093(16) 0.0324(19) 0.0017(16)
C43 0.052(2) 0.0348(19) 0.0261(18) 0.0064(15) 0.0189(17) 0.0028(17)
C44 0.0388(19) 0.0283(18) 0.0304(19) -0.0009(15) 0.0130(15) 0.0010(15)

loop_
_atom_type_symbol
_atom_type_description
_atom_type_scat_dispersion_real
_atom_type_scat_dispersion_imag
_atom_type_scat_source
C C 0.0033 0.0016 'International Tables Vol C Tables 4.2.6.8 and 6.1.1.4'
H H 0.0000 0.0000 'International Tables Vol C Tables 4.2.6.8 and 6.1.1.4'
N N 0.0061 0.0033 'International Tables Vol C Tables 4.2.6.8 and 6.1.1.4'
F F 0.0171 0.0103 'International Tables Vol C Tables 4.2.6.8 and 6.1.1.4'
Cl Cl 0.1484 0.1585 'International Tables Vol C Tables 4.2.6.8 and 6.1.1.4'
Ru Ru -1.2594 0.8363 'International Tables Vol C Tables 4.2.6.8 and 6.1.1.4'

loop_
_geom_angle_atom_site_label_1
_geom_angle_atom_site_label_2
_geom_angle_atom_site_label_3
_geom_angle
_geom_angle_site_symmetry_1
_geom_angle_site_symmetry_3
_geom_angle_publ_flag
N1 Ru1 N3 89.08(10) . . ?
N1 Ru1 N8 91.12(10) . . ?
N3 Ru1 N8 176.27(9) . . ?
N1 Ru1 N5 173.32(9) . . ?
N3 Ru1 N5 85.54(9) . . ?
N8 Ru1 N5 93.99(10) . . ?
N1 Ru1 Ru2 89.75(7) . . ?
N3 Ru1 Ru2 88.57(7) . . ?
N8 Ru1 Ru2 87.70(7) . . ?
N5 Ru1 Ru2 86.18(7) . . ?
N1 Ru1 Cl1 93.80(7) . . ?
N3 Ru1 Cl1 93.35(7) . . ?
N8 Ru1 Cl1 90.35(7) . . ?
N5 Ru1 Cl1 90.47(7) . . ?
Ru2 Ru1 Cl1 175.99(2) . . ?
N7 Ru2 N2 92.04(10) . . ?
N7 Ru2 N4 174.43(10) . . ?
N2 Ru2 N4 93.46(10) . . ?
N7 Ru2 N6 84.33(10) . . ?
N2 Ru2 N6 176.32(10) . . ?
N4 Ru2 N6 90.18(10) . . ?
N7 Ru2 Ru1 91.55(7) . . ?
N2 Ru2 Ru1 89.40(7) . . ?
N4 Ru2 Ru1 89.37(7) . . ?
N6 Ru2 Ru1 90.09(7) . . ?
C1 N1 C5 118.5(3) . . ?
C1 N1 Ru1 122.1(2) . . ?
C5 N1 Ru1 119.1(2) . . ?
C5 N2 C6 116.1(3) . . ?
C5 N2 Ru2 121.4(2) . . ?
C6 N2 Ru2 121.54(19) . . ?
C12 N3 C16 119.0(3) . . ?
C12 N3 Ru1 121.9(2) . . ?
C16 N3 Ru1 119.1(2) . . ?
C16 N4 C17 119.3(2) . . ?
C16 N4 Ru2 119.41(19) . . ?
C17 N4 Ru2 121.27(19) . . ?
C27 N5 C23 119.0(3) . . ?
C27 N5 Ru1 119.5(2) . . ?
C23 N5 Ru1 121.4(2) . . ?
C27 N6 C28 118.6(3) . . ?
C27 N6 Ru2 117.0(2) . . ?
C28 N6 Ru2 122.82(19) . . ?
C34 N7 C38 119.7(3) . . ?
C34 N7 Ru2 119.5(2) . . ?
C38 N7 Ru2 119.21(19) . . ?
C38 N8 C39 115.1(2) . . ?
C38 N8 Ru1 121.59(19) . . ?
C39 N8 Ru1 122.82(19) . . ?
N1 C1 C2 123.3(3) . . ?
C1 C2 C3 118.5(3) . . ?
C4 C3 C2 119.7(3) . . ?
C3 C4 C5 120.3(3) . . ?
N2 C5 N1 116.3(3) . . ?
N2 C5 C4 124.0(3) . . ?
N1 C5 C4 119.7(3) . . ?
C11 C6 C7 114.6(3) . . ?
C11 C6 N2 123.2(3) . . ?
C7 C6 N2 122.3(3) . . ?
F1 C7 C8 118.1(3) . . ?
F1 C7 C6 117.6(3) . . ?
C8 C7 C6 124.3(3) . . ?
C9 C8 C7 116.9(3) . . ?
F2 C9 C10 118.4(3) . . ?
F2 C9 C8 118.6(3) . . ?
C10 C9 C8 123.1(3) . . ?
C9 C10 C11 117.4(3) . . ?
F3 C11 C6 117.8(3) . . ?
F3 C11 C10 118.2(3) . . ?
C6 C11 C10 123.9(3) . . ?
N3 C12 C13 123.4(3) . . ?
C12 C13 C14 118.2(3) . . ?
C15 C14 C13 119.8(3) . . ?
C14 C15 C16 120.2(3) . . ?
N3 C16 N4 116.5(3) . . ?
N3 C16 C15 119.4(3) . . ?
N4 C16 C15 124.0(3) . . ?
C18 C17 C22 114.5(3) . . ?
C18 C17 N4 124.0(3) . . ?
C22 C17 N4 121.4(3) . . ?
F4 C18 C19 117.9(3) . . ?
F4 C18 C17 118.2(3) . . ?
C19 C18 C17 123.9(3) . . ?
C20 C19 C18 117.0(3) . . ?
C19 C20 F5 118.7(3) . . ?
C19 C20 C21 123.6(3) . . ?
F5 C20 C21 117.7(3) . . ?
C20 C21 C22 116.6(3) . . ?
F6 C22 C21 117.8(3) . . ?
F6 C22 C17 118.0(3) . . ?
C21 C22 C17 124.2(3) . . ?
N5 C23 C24 122.8(3) . . ?
C23 C24 C25 118.7(3) . . ?
C26 C25 C24 119.5(3) . . ?
C25 C26 C27 119.9(3) . . ?
N5 C27 N6 116.7(3) . . ?
N5 C27 C26 119.7(3) . . ?
N6 C27 C26 123.5(3) . . ?
C29 C28 C33 113.7(3) . . ?
C29 C28 N6 122.2(3) . . ?
C33 C28 N6 123.9(3) . . ?
F7 C29 C30 117.8(3) . . ?
F7 C29 C28 117.2(3) . . ?
C30 C29 C28 124.9(3) . . ?
C31 C30 C29 116.7(3) . . ?
F8 C31 C30 118.7(3) . . ?
F8 C31 C32 118.0(3) . . ?
C30 C31 C32 123.4(3) . . ?
C31 C32 C33 116.8(3) . . ?
F9 C33 C32 117.8(3) . . ?
F9 C33 C28 117.7(3) . . ?
C32 C33 C28 124.5(3) . . ?
N7 C34 C35 123.3(3) . . ?
C34 C35 C36 118.0(3) . . ?
C37 C36 C35 120.0(3) . . ?
C36 C37 C38 120.6(3) . . ?
N8 C38 N7 116.1(3) . . ?
N8 C38 C37 125.6(3) . . ?
N7 C38 C37 118.2(3) . . ?
C44 C39 C40 114.9(3) . . ?
C44 C39 N8 122.1(3) . . ?
C40 C39 N8 123.0(3) . . ?
F10 C40 C41 117.7(3) . . ?
F10 C40 C39 118.4(3) . . ?
C41 C40 C39 123.9(3) . . ?
C42 C41 C40 117.2(3) . . ?
F11 C42 C41 118.5(3) . . ?
F11 C42 C43 118.1(3) . . ?
C41 C42 C43 123.4(3) . . ?
C42 C43 C44 116.4(3) . . ?
F12 C44 C43 117.9(3) . . ?
F12 C44 C39 117.8(3) . . ?
C43 C44 C39 124.3(3) . . ?

loop_
_geom_bond_atom_site_label_1
_geom_bond_atom_site_label_2
_geom_bond_distance
_geom_bond_site_symmetry_2
_geom_bond_publ_flag
Ru1 N1 2.086(3) . ?
Ru1 N3 2.094(2) . ?
Ru1 N8 2.100(2) . ?
Ru1 N5 2.112(3) . ?
Ru1 Ru2 2.2841(3) . ?
Ru1 Cl1 2.4582(8) . ?
Ru2 N7 2.043(2) . ?
Ru2 N2 2.045(3) . ?
Ru2 N4 2.047(2) . ?
Ru2 N6 2.061(2) . ?
F1 C7 1.350(4) . ?
F2 C9 1.357(4) . ?
F3 C11 1.343(4) . ?
F4 C18 1.347(4) . ?
F5 C20 1.365(4) . ?
F6 C22 1.347(4) . ?
F7 C29 1.356(4) . ?
F8 C31 1.360(4) . ?
F9 C33 1.352(4) . ?
F10 C40 1.348(4) . ?
F11 C42 1.361(4) . ?
F12 C44 1.348(4) . ?
N1 C1 1.360(4) . ?
N1 C5 1.364(4) . ?
N2 C5 1.362(4) . ?
N2 C6 1.423(4) . ?
N3 C12 1.358(4) . ?
N3 C16 1.360(4) . ?
N4 C16 1.361(4) . ?
N4 C17 1.414(4) . ?
N5 C27 1.349(4) . ?
N5 C23 1.351(4) . ?
N6 C27 1.366(4) . ?
N6 C28 1.404(4) . ?
N7 C34 1.360(4) . ?
N7 C38 1.373(4) . ?
N8 C38 1.351(4) . ?
N8 C39 1.423(4) . ?
C1 C2 1.365(5) . ?
C2 C3 1.384(5) . ?
C3 C4 1.366(5) . ?
C4 C5 1.409(5) . ?
C6 C11 1.380(4) . ?
C6 C7 1.394(4) . ?
C7 C8 1.374(5) . ?
C8 C9 1.367(5) . ?
C9 C10 1.363(5) . ?
C10 C11 1.380(5) . ?
C12 C13 1.365(5) . ?
C13 C14 1.392(5) . ?
C14 C15 1.364(5) . ?
C15 C16 1.417(4) . ?
C17 C18 1.392(4) . ?
C17 C22 1.393(5) . ?
C18 C19 1.382(5) . ?
C19 C20 1.363(5) . ?
C20 C21 1.370(5) . ?
C21 C22 1.380(5) . ?
C23 C24 1.368(5) . ?
C24 C25 1.388(5) . ?
C25 C26 1.357(5) . ?
C26 C27 1.417(4) . ?
C28 C29 1.392(4) . ?
C28 C33 1.395(4) . ?
C29 C30 1.373(5) . ?
C30 C31 1.367(5) . ?
C31 C32 1.367(5) . ?
C32 C33 1.378(5) . ?
C34 C35 1.360(5) . ?
C35 C36 1.392(5) . ?
C36 C37 1.371(5) . ?
C37 C38 1.414(4) . ?
C39 C44 1.386(4) . ?
C39 C40 1.389(4) . ?
C40 C41 1.377(4) . ?
C41 C42 1.370(5) . ?
C42 C43 1.371(5) . ?
C43 C44 1.386(5) . ?

loop_
_geom_torsion_atom_site_label_1
_geom_torsion_atom_site_label_2
_geom_torsion_atom_site_label_3
_geom_torsion_atom_site_label_4
_geom_torsion
_geom_torsion_site_symmetry_1
_geom_torsion_site_symmetry_2
_geom_torsion_site_symmetry_3
_geom_torsion_site_symmetry_4
_geom_torsion_publ_flag
N1 Ru1 Ru2 N7 -77.26(10) . . . . ?
N3 Ru1 Ru2 N7 -166.34(10) . . . . ?
N8 Ru1 Ru2 N7 13.88(10) . . . . ?
N5 Ru1 Ru2 N7 108.03(9) . . . . ?
Cl1 Ru1 Ru2 N7 74.9(3) . . . . ?
N1 Ru1 Ru2 N2 14.76(10) . . . . ?
N3 Ru1 Ru2 N2 -74.32(10) . . . . ?
N8 Ru1 Ru2 N2 105.90(10) . . . . ?
N5 Ru1 Ru2 N2 -159.95(10) . . . . ?
Cl1 Ru1 Ru2 N2 166.9(3) . . . . ?
N1 Ru1 Ru2 N4 108.24(10) . . . . ?
N3 Ru1 Ru2 N4 19.15(10) . . . . ?
N8 Ru1 Ru2 N4 -160.63(10) . . . . ?
N5 Ru1 Ru2 N4 -66.48(10) . . . . ?
Cl1 Ru1 Ru2 N4 -99.6(3) . . . . ?
N1 Ru1 Ru2 N6 -161.59(10) . . . . ?
N3 Ru1 Ru2 N6 109.32(10) . . . . ?
N8 Ru1 Ru2 N6 -70.45(10) . . . . ?
N5 Ru1 Ru2 N6 23.70(9) . . . . ?
Cl1 Ru1 Ru2 N6 -9.5(3) . . . . ?
N3 Ru1 N1 C1 -103.0(2) . . . . ?
N8 Ru1 N1 C1 80.7(2) . . . . ?
N5 Ru1 N1 C1 -139.3(8) . . . . ?
Ru2 Ru1 N1 C1 168.4(2) . . . . ?
Cl1 Ru1 N1 C1 -9.7(2) . . . . ?
N3 Ru1 N1 C5 71.4(2) . . . . ?
N8 Ru1 N1 C5 -104.9(2) . . . . ?
N5 Ru1 N1 C5 35.1(9) . . . . ?
Ru2 Ru1 N1 C5 -17.2(2) . . . . ?
Cl1 Ru1 N1 C5 164.7(2) . . . . ?
N7 Ru2 N2 C5 73.6(2) . . . . ?
N4 Ru2 N2 C5 -107.3(2) . . . . ?
N6 Ru2 N2 C5 64.1(16) . . . . ?
Ru1 Ru2 N2 C5 -18.0(2) . . . . ?
N7 Ru2 N2 C6 -95.2(2) . . . . ?
N4 Ru2 N2 C6 84.0(2) . . . . ?
N6 Ru2 N2 C6 -104.6(15) . . . . ?
Ru1 Ru2 N2 C6 173.3(2) . . . . ?
N1 Ru1 N3 C12 74.3(2) . . . . ?
N8 Ru1 N3 C12 167.5(14) . . . . ?
N5 Ru1 N3 C12 -109.7(2) . . . . ?
Ru2 Ru1 N3 C12 164.0(2) . . . . ?
Cl1 Ru1 N3 C12 -19.5(2) . . . . ?
N1 Ru1 N3 C16 -108.9(2) . . . . ?
N8 Ru1 N3 C16 -15.8(16) . . . . ?
N5 Ru1 N3 C16 67.1(2) . . . . ?
Ru2 Ru1 N3 C16 -19.2(2) . . . . ?
Cl1 Ru1 N3 C16 157.3(2) . . . . ?
N7 Ru2 N4 C16 -125.9(9) . . . . ?
N2 Ru2 N4 C16 63.1(2) . . . . ?
N6 Ru2 N4 C16 -116.4(2) . . . . ?
Ru1 Ru2 N4 C16 -26.3(2) . . . . ?
N7 Ru2 N4 C17 54.3(11) . . . . ?
N2 Ru2 N4 C17 -116.8(2) . . . . ?
N6 Ru2 N4 C17 63.7(2) . . . . ?
Ru1 Ru2 N4 C17 153.8(2) . . . . ?
N1 Ru1 N5 C27 -78.9(9) . . . . ?
N3 Ru1 N5 C27 -115.3(2) . . . . ?
N8 Ru1 N5 C27 61.0(2) . . . . ?
Ru2 Ru1 N5 C27 -26.4(2) . . . . ?
Cl1 Ru1 N5 C27 151.4(2) . . . . ?
N1 Ru1 N5 C23 101.5(8) . . . . ?
N3 Ru1 N5 C23 65.1(2) . . . . ?
N8 Ru1 N5 C23 -118.6(2) . . . . ?
Ru2 Ru1 N5 C23 153.9(2) . . . . ?
Cl1 Ru1 N5 C23 -28.3(2) . . . . ?
N7 Ru2 N6 C27 -121.5(2) . . . . ?
N2 Ru2 N6 C27 -112.1(15) . . . . ?
N4 Ru2 N6 C27 59.4(2) . . . . ?
Ru1 Ru2 N6 C27 -30.0(2) . . . . ?
N7 Ru2 N6 C28 44.1(2) . . . . ?
N2 Ru2 N6 C28 53.6(16) . . . . ?
N4 Ru2 N6 C28 -134.9(2) . . . . ?
Ru1 Ru2 N6 C28 135.7(2) . . . . ?
N2 Ru2 N7 C34 84.6(2) . . . . ?
N4 Ru2 N7 C34 -86.5(10) . . . . ?
N6 Ru2 N7 C34 -96.0(2) . . . . ?
Ru1 Ru2 N7 C34 174.1(2) . . . . ?
N2 Ru2 N7 C38 -109.5(2) . . . . ?
N4 Ru2 N7 C38 79.4(10) . . . . ?
N6 Ru2 N7 C38 69.9(2) . . . . ?
Ru1 Ru2 N7 C38 -20.0(2) . . . . ?
N1 Ru1 N8 C38 76.6(2) . . . . ?
N3 Ru1 N8 C38 -16.5(16) . . . . ?
N5 Ru1 N8 C38 -99.1(2) . . . . ?
Ru2 Ru1 N8 C38 -13.1(2) . . . . ?
Cl1 Ru1 N8 C38 170.5(2) . . . . ?
N1 Ru1 N8 C39 -94.5(2) . . . . ?
N3 Ru1 N8 C39 172.4(14) . . . . ?
N5 Ru1 N8 C39 89.8(2) . . . . ?
Ru2 Ru1 N8 C39 175.8(2) . . . . ?
Cl1 Ru1 N8 C39 -0.7(2) . . . . ?
C5 N1 C1 C2 -1.9(5) . . . . ?
Ru1 N1 C1 C2 172.5(3) . . . . ?
N1 C1 C2 C3 0.0(5) . . . . ?
C1 C2 C3 C4 0.7(6) . . . . ?
C2 C3 C4 C5 0.5(6) . . . . ?
C6 N2 C5 N1 178.3(3) . . . . ?
Ru2 N2 C5 N1 8.9(4) . . . . ?
C6 N2 C5 C4 -2.3(5) . . . . ?
Ru2 N2 C5 C4 -171.6(3) . . . . ?
C1 N1 C5 N2 -177.5(3) . . . . ?
Ru1 N1 C5 N2 8.0(4) . . . . ?
C1 N1 C5 C4 3.1(4) . . . . ?
Ru1 N1 C5 C4 -171.5(2) . . . . ?
C3 C4 C5 N2 178.2(3) . . . . ?
C3 C4 C5 N1 -2.4(5) . . . . ?
C5 N2 C6 C11 -76.8(4) . . . . ?
Ru2 N2 C6 C11 92.5(3) . . . . ?
C5 N2 C6 C7 102.4(3) . . . . ?
Ru2 N2 C6 C7 -88.3(3) . . . . ?
C11 C6 C7 F1 -179.4(3) . . . . ?
N2 C6 C7 F1 1.3(4) . . . . ?
C11 C6 C7 C8 0.2(5) . . . . ?
N2 C6 C7 C8 -179.1(3) . . . . ?
F1 C7 C8 C9 179.6(3) . . . . ?
C6 C7 C8 C9 0.0(5) . . . . ?
C7 C8 C9 F2 179.6(3) . . . . ?
C7 C8 C9 C10 -0.4(5) . . . . ?
F2 C9 C10 C11 -179.5(3) . . . . ?
C8 C9 C10 C11 0.6(6) . . . . ?
C7 C6 C11 F3 -178.0(3) . . . . ?
N2 C6 C11 F3 1.3(5) . . . . ?
C7 C6 C11 C10 0.0(5) . . . . ?
N2 C6 C11 C10 179.2(3) . . . . ?
C9 C10 C11 F3 177.6(3) . . . . ?
C9 C10 C11 C6 -0.3(6) . . . . ?
C16 N3 C12 C13 -2.2(5) . . . . ?
Ru1 N3 C12 C13 174.5(3) . . . . ?
N3 C12 C13 C14 2.2(5) . . . . ?
C12 C13 C14 C15 -0.1(5) . . . . ?
C13 C14 C15 C16 -1.7(5) . . . . ?
C12 N3 C16 N4 -178.8(3) . . . . ?
Ru1 N3 C16 N4 4.3(3) . . . . ?
C12 N3 C16 C15 0.3(4) . . . . ?
Ru1 N3 C16 C15 -176.5(2) . . . . ?
C17 N4 C16 N3 -162.7(3) . . . . ?
Ru2 N4 C16 N3 17.4(3) . . . . ?
C17 N4 C16 C15 18.2(4) . . . . ?
Ru2 N4 C16 C15 -161.7(2) . . . . ?
C14 C15 C16 N3 1.6(5) . . . . ?
C14 C15 C16 N4 -179.4(3) . . . . ?
C16 N4 C17 C18 51.4(4) . . . . ?
Ru2 N4 C17 C18 -128.7(3) . . . . ?
C16 N4 C17 C22 -132.7(3) . . . . ?
Ru2 N4 C17 C22 47.1(4) . . . . ?
C22 C17 C18 F4 -176.0(3) . . . . ?
N4 C17 C18 F4 0.1(5) . . . . ?
C22 C17 C18 C19 4.9(5) . . . . ?
N4 C17 C18 C19 -179.0(3) . . . . ?
F4 C18 C19 C20 177.9(3) . . . . ?
C17 C18 C19 C20 -3.0(5) . . . . ?
C18 C19 C20 F5 -179.3(3) . . . . ?
C18 C19 C20 C21 -0.8(5) . . . . ?
C19 C20 C21 C22 2.2(5) . . . . ?
F5 C20 C21 C22 -179.3(3) . . . . ?
C20 C21 C22 F6 -178.8(3) . . . . ?
C20 C21 C22 C17 0.1(5) . . . . ?
C18 C17 C22 F6 175.5(3) . . . . ?
N4 C17 C22 F6 -0.7(4) . . . . ?
C18 C17 C22 C21 -3.4(5) . . . . ?
N4 C17 C22 C21 -179.6(3) . . . . ?
C27 N5 C23 C24 -4.0(5) . . . . ?
Ru1 N5 C23 C24 175.7(3) . . . . ?
N5 C23 C24 C25 -0.6(5) . . . . ?
C23 C24 C25 C26 1.7(5) . . . . ?
C24 C25 C26 C27 1.7(5) . . . . ?
C23 N5 C27 N6 -170.1(3) . . . . ?
Ru1 N5 C27 N6 10.2(3) . . . . ?
C23 N5 C27 C26 7.3(4) . . . . ?
Ru1 N5 C27 C26 -172.4(2) . . . . ?
C28 N6 C27 N5 -150.0(3) . . . . ?
Ru2 N6 C27 N5 16.3(3) . . . . ?
C28 N6 C27 C26 32.7(4) . . . . ?
Ru2 N6 C27 C26 -161.0(2) . . . . ?
C25 C26 C27 N5 -6.3(5) . . . . ?
C25 C26 C27 N6 170.9(3) . . . . ?
C27 N6 C28 C29 -138.8(3) . . . . ?
Ru2 N6 C28 C29 55.7(4) . . . . ?
C27 N6 C28 C33 47.6(4) . . . . ?
Ru2 N6 C28 C33 -117.9(3) . . . . ?
C33 C28 C29 F7 178.5(3) . . . . ?
N6 C28 C29 F7 4.3(5) . . . . ?
C33 C28 C29 C30 0.0(5) . . . . ?
N6 C28 C29 C30 -174.2(3) . . . . ?
F7 C29 C30 C31 -179.3(3) . . . . ?
C28 C29 C30 C31 -0.8(5) . . . . ?
C29 C30 C31 F8 -179.5(3) . . . . ?
C29 C30 C31 C32 1.1(5) . . . . ?
F8 C31 C32 C33 180.0(3) . . . . ?
C30 C31 C32 C33 -0.7(5) . . . . ?
C31 C32 C33 F9 178.3(3) . . . . ?
C31 C32 C33 C28 -0.3(5) . . . . ?
C29 C28 C33 F9 -178.0(3) . . . . ?
N6 C28 C33 F9 -3.9(5) . . . . ?
C29 C28 C33 C32 0.6(5) . . . . ?
N6 C28 C33 C32 174.6(3) . . . . ?
C38 N7 C34 C35 -1.5(5) . . . . ?
Ru2 N7 C34 C35 164.3(3) . . . . ?
N7 C34 C35 C36 -0.9(5) . . . . ?
C34 C35 C36 C37 1.5(5) . . . . ?
C35 C36 C37 C38 0.1(5) . . . . ?
C39 N8 C38 N7 173.3(3) . . . . ?
Ru1 N8 C38 N7 1.5(4) . . . . ?
C39 N8 C38 C37 -9.9(4) . . . . ?
Ru1 N8 C38 C37 178.3(2) . . . . ?
C34 N7 C38 N8 -179.9(3) . . . . ?
Ru2 N7 C38 N8 14.2(3) . . . . ?
C34 N7 C38 C37 3.1(4) . . . . ?
Ru2 N7 C38 C37 -162.8(2) . . . . ?
C36 C37 C38 N8 -179.2(3) . . . . ?
C36 C37 C38 N7 -2.5(5) . . . . ?
C38 N8 C39 C44 -69.7(4) . . . . ?
Ru1 N8 C39 C44 102.0(3) . . . . ?
C38 N8 C39 C40 109.9(3) . . . . ?
Ru1 N8 C39 C40 -78.3(3) . . . . ?
C44 C39 C40 F10 -178.6(3) . . . . ?
N8 C39 C40 F10 1.7(4) . . . . ?
C44 C39 C40 C41 1.7(5) . . . . ?
N8 C39 C40 C41 -178.0(3) . . . . ?
F10 C40 C41 C42 179.6(3) . . . . ?
C39 C40 C41 C42 -0.7(5) . . . . ?
C40 C41 C42 F11 -179.7(3) . . . . ?
C40 C41 C42 C43 -0.7(5) . . . . ?
F11 C42 C43 C44 179.9(3) . . . . ?
C41 C42 C43 C44 0.9(5) . . . . ?
C42 C43 C44 F12 178.9(3) . . . . ?
C42 C43 C44 C39 0.2(5) . . . . ?
C40 C39 C44 F12 179.9(3) . . . . ?
N8 C39 C44 F12 -0.4(5) . . . . ?
C40 C39 C44 C43 -1.4(5) . . . . ?
N8 C39 C44 C43 178.3(3) . . . . ?
